data_7714152
loop_
_publ_author_name
'Maier, Thomas'
'Wutschitz, Judith'
'Gajic, Natalie'
'Hejl, Michaela'
'Cseh, Klaudia'
'Mai, Sebastian'
'Jakupec, Michael'
'Galanski, Mathea Sophia'
'Keppler, Bernhard K.'

_publ_section_title
;
 Not the usual suspect -- an unexpected organometallic product during the
 synthesis of a cytotoxic platinum(II) complex
;
_journal_name_full 'Dalton Transactions'
_journal_paper_doi 10.1039/D3DT01736B
_journal_year 2023
_chemical_absolute_configuration rmad
_chemical_formula_sum 'C10 H24 N2 O8 Pt'
_chemical_formula_weight 495.40
_space_group_crystal_system triclinic
_space_group_IT_number 1
_space_group_name_Hall 'P 1'
_space_group_name_H-M_alt 'P 1'
_symmetry_cell_setting triclinic
_atom_sites_solution_hydrogens mixed
_atom_sites_solution_primary dual
_audit_creation_date 2023-05-25
_audit_creation_method 'STOE LANA'
_audit_update_record
;
2023-09-26 deposited with the CCDC.	2023-10-02 downloaded from the CCDC.
;
_cell_angle_alpha 73.15(3)
_cell_angle_beta 76.80(3)
_cell_angle_gamma 80.70(3)
_cell_formula_units_Z 2
_cell_length_a 8.2831(17)
_cell_length_b 9.6777(19)
_cell_length_c 10.192(2)
_cell_measurement_reflns_used 47101
_cell_measurement_temperature 100
_cell_measurement_theta_max 72.86
_cell_measurement_theta_min 4.62
_cell_volume 757.3(3)
_computing_cell_refinement
;
X-Area Recipe 1.37.0.0 (STOE, 2021)
;
_computing_data_collection
;
X-Area Pilatus3_SV 1.31.186.0 (STOE, 2022)
;
_computing_data_reduction '  X-Area Integrate 2.5.3.0 (STOE, 2021)  X-Area LANA 2.7.5.0 (STOE, 2022)'
_computing_molecular_graphics 'ShelXle (H\"ubschle 2011)'
_computing_publication_material
;
STOE & Cie GmbH, X-Area, software package for collecting single-crystal or
multi-domain crystal data on STOE area-detector diffractometers, for image 
processing, for the correction and scaling of reflection intensities and 
for outlier rejection, version 2.1, Darmstadt 2022
;
_computing_structure_refinement 'SHELXL-2019/2 (Sheldrick, 2019)'
_computing_structure_solution 'SHELXT 2018/2 (Sheldrick, 2018)'
_diffrn_ambient_temperature 100
_diffrn_detector 'EIGER2 500K'
_diffrn_detector_area_resol_mean 13.33
_diffrn_measured_fraction_theta_full 0.949
_diffrn_measured_fraction_theta_max 0.934
_diffrn_measurement_details ' 15777 frames, detector distance = 40 mm'
_diffrn_measurement_device 'Eulerian 4-circle diffractometer'
_diffrn_measurement_device_type 'STOE STADIVARI'
_diffrn_measurement_method 'rotation method, \w scans'
_diffrn_measurement_specimen_support 'MiTeGen micromount'
_diffrn_radiation_collimation '1.2 mm, 0.6 diameter'
_diffrn_radiation_monochromator 'Graded multilayer mirror'
_diffrn_radiation_polarisn_norm 270
_diffrn_radiation_probe x-ray
_diffrn_radiation_type 'Cu K\a'
_diffrn_radiation_wavelength 1.54186
_diffrn_reflns_av_R_equivalents 0.0164
_diffrn_reflns_av_unetI/netI 0.0122
_diffrn_reflns_Laue_measured_fraction_full 0.949
_diffrn_reflns_Laue_measured_fraction_max 0.934
_diffrn_reflns_limit_h_max 10
_diffrn_reflns_limit_h_min -6
_diffrn_reflns_limit_k_max 10
_diffrn_reflns_limit_k_min -11
_diffrn_reflns_limit_l_max 12
_diffrn_reflns_limit_l_min -10
_diffrn_reflns_number 15268
_diffrn_reflns_point_group_measured_fraction_full 0.592
_diffrn_reflns_point_group_measured_fraction_max 0.578
_diffrn_reflns_theta_full 67.679
_diffrn_reflns_theta_max 70.870
_diffrn_reflns_theta_min 5.515
_diffrn_source 'Primux 100 micro'
_diffrn_source_current 1.00
_diffrn_source_power 0.050
_diffrn_source_voltage 50
_exptl_absorpt_coefficient_mu 17.721
_exptl_absorpt_correction_T_max 0.4261
_exptl_absorpt_correction_T_min 0.1088
_exptl_absorpt_correction_type sphere
_exptl_absorpt_process_details
;
STOE LANA, spherical absorption correction
;
_exptl_crystal_colour white
_exptl_crystal_density_diffrn 2.173
_exptl_crystal_density_method 'not measured'
_exptl_crystal_description 'wedgy block'
_exptl_crystal_F_000 480
_exptl_crystal_size_max 0.130
_exptl_crystal_size_mid 0.070
_exptl_crystal_size_min 0.050
_exptl_crystal_size_rad 0.050
_refine_diff_density_max 0.960
_refine_diff_density_min -1.462
_refine_diff_density_rms 0.114
_refine_ls_abs_structure_details
;
 Classical Flack method preferred over Parsons because s.u. lower.
;
_refine_ls_abs_structure_Flack 0.087(15)
_refine_ls_extinction_coef 0.00154(9)
_refine_ls_extinction_expression Fc^*^=kFc[1+0.001xFc^2^\l^3^/sin(2\q)]^-1/4^
_refine_ls_extinction_method 'SHELXL-2019/2 (Sheldrick 2019)'
_refine_ls_goodness_of_fit_ref 1.048
_refine_ls_hydrogen_treatment mixed
_refine_ls_matrix_type full
_refine_ls_number_parameters 420
_refine_ls_number_reflns 3380
_refine_ls_number_restraints 501
_refine_ls_restrained_S_all 0.983
_refine_ls_R_factor_all 0.0185
_refine_ls_R_factor_gt 0.0178
_refine_ls_shift/su_max 0.001
_refine_ls_shift/su_mean 0.000
_refine_ls_structure_factor_coef Fsqd
_refine_ls_weighting_details 'w=1/[\s^2^(Fo^2^)+(0.0381P)^2^+0.5347P] where P=(Fo^2^+2Fc^2^)/3'
_refine_ls_weighting_scheme calc
_refine_ls_wR_factor_gt 0.0459
_refine_ls_wR_factor_ref 0.0462
_reflns_d_resolution_high 0.816
_reflns_d_resolution_low 9.572
_reflns_Friedel_coverage 0.236
_reflns_Friedel_fraction_full 0.236
_reflns_Friedel_fraction_max 0.221
_reflns_limit_h_max 10
_reflns_limit_h_min -6
_reflns_limit_k_max 10
_reflns_limit_k_min -11
_reflns_limit_l_max 12
_reflns_limit_l_min -10
_reflns_number_gt 3300
_reflns_number_total 3380
_reflns_threshold_expression 'I > 2\s(I)'
_cod_data_source_file d3dt01736b2.cif
_cod_data_source_block mawa001_b
_cod_original_cell_volume 757.23(4)
_cod_database_code 7714152
_shelx_shelxl_version_number 2019/3
_shelx_space_group_comment
;
The symmetry employed for this shelxl refinement is uniquely defined
by the following loop, which should always be used as a source of
symmetry information in preference to the above space-group names.
They are only intended as comments.
;
_audit_contact_author 'J. Richter'
_stoe_detector_size_x '7.7 cm'
_stoe_detector_size_y '3.8 cm'
_stoe_detector_pixelsize_x '0.075 mm'
_stoe_detector_pixelsize_y '0.075 mm'
_stoe_detector_distance '40.0 mm'
_stoe_measurement_identifier MAWA001
_stoe_measurement_tube_power '50.0 W'
_stoe_measurement_total_run_number 92
_stoe_measurement_total_frame_number 15777
_stoe_measurement_min_exposure_per_frame '1.0 s'
_stoe_measurement_max_exposure_per_frame '1.0 s'
_stoe_measurement_mean_exposure_per_frame '1.0 s'
_stoe_measurement_total_exposure_time '4.4 h'
_stoe_evaluation_integration_a 15.7
_stoe_evaluation_integration_b 2.7
_stoe_evaluation_integration_ems 0.038
_stoe_evaluation_lana_point_group -1
_stoe_evaluation_lana_fs_max_order -
_stoe_evaluation_lana_dxs_max_order -
_stoe_evaluation_lana_dys_max_order -
_stoe_evaluation_lana_bis_l_even_max -
_stoe_evaluation_lana_bis_l_odd_max -
_stoe_evaluation_lana_bos_l_even_max -
_stoe_evaluation_lana_bos_l_odd_max -
_stoe_evaluation_lana_or_c1 0.050
_stoe_evaluation_lana_or_c2 0
_stoe_evaluation_lana_or_c3 0
_stoe_evaluation_lana_or_c4 1.0
_stoe_evaluation_lana_max_2theta_available 141.8
_stoe_evaluation_lana_max_2theta_desired 141.8
_stoe_evaluation_lana_number_refls_total 18956
_stoe_evaluation_lana_number_refls_outliers 3108
_stoe_evaluation_lana_number_refls_after_or 15848
_stoe_evaluation_lana_number_refls_unique 2739
_stoe_evaluation_lana_number_refls_written 15848
_stoe_evaluation_lana_completeness 93.6
_stoe_evaluation_lana_mean_redundancy 5.8
_stoe_evaluation_lana_table
;
#----------------------------------------------------------------------------
2Theta          16.3   31.1   45.9   60.7   75.5   90.3  105.1  119.9  134.7
#----------------------------------------------------------------------------
<Resolution>    4.81   2.83   1.97   1.49   1.26   1.09   0.98   0.89   0.84
N(total)         386    859   1354   2639   3799   3453   2847   2389   1230
<Redundancy>     9.6    7.7    5.7    7.4    8.6    6.2    5.0    4.3    3.0
Complet. [%%]   100.0  100.0  100.0   99.0   97.2   96.9   95.8   91.6   78.0
<I/sigma>      220.8  158.6  114.2   68.4   53.2   41.0   37.7   39.4   46.3
R(int)         0.122  0.108  0.088  0.113  0.121  0.090  0.082  0.072  0.080
#----------------------------------------------------------------------------
;
_diffrn_measurement_ambient_temperature_device_make 'Oxford Cryostream 800'

loop_
_space_group_symop_operation_xyz
'x, y, z'

loop_
_atom_site_label
_atom_site_type_symbol
_atom_site_fract_x
_atom_site_fract_y
_atom_site_fract_z
_atom_site_U_iso_or_equiv
_atom_site_adp_type
_atom_site_occupancy
_atom_site_site_symmetry_order
_atom_site_calc_flag
_atom_site_refinement_flags_posn
_atom_site_refinement_flags_adp
_atom_site_refinement_flags_occupancy
_atom_site_disorder_assembly
_atom_site_disorder_group
Pt1 Pt 0.21226(2) 0.43108(2) 0.77102(2) 0.01016(14) Uani 1 1 d . . . . .
Pt2 Pt 0.72105(2) 0.37641(2) 0.51797(2) 0.01005(14) Uani 1 1 d . . . . .
O2 O 0.2199(11) 0.2737(11) 1.1968(10) 0.0145(14) Uani 1 1 d . U . . .
H2C H 0.317439 0.294024 1.187471 0.022 Uiso 1 1 calc R U . . .
O3 O 0.3661(11) 0.0746(11) 1.0465(11) 0.0172(15) Uani 1 1 d . U . . .
O4 O 0.6094(9) 0.5790(11) 0.4402(9) 0.0124(12) Uani 1 1 d . U . . .
O5 O 0.7011(12) 0.5427(11) 0.0918(10) 0.0145(14) Uani 1 1 d . U . . .
H5C H 0.642112 0.477248 0.098209 0.022 Uiso 1 1 calc R U . . .
O6 O 0.5516(11) 0.7372(11) 0.2443(10) 0.0165(14) Uani 1 1 d . U . . .
O8 O 0.6782(12) 0.1378(10) 0.3466(11) 0.0163(15) Uani 1 1 d . U . . .
H8A H 0.614897 0.096896 0.319359 0.024 Uiso 1 1 calc R U . . .
O9 O 0.4944(11) 0.3349(10) 0.2875(10) 0.0146(14) Uani 1 1 d . U . . .
O11 O 0.2559(11) 0.6736(10) 0.9445(12) 0.0169(15) Uani 1 1 d . U . . .
H11A H 0.339718 0.718359 0.930270 0.025 Uiso 1 1 calc R U . . .
O16 O 0.4365(11) 0.4780(10) 1.0033(11) 0.0171(15) Uani 1 1 d . U . . .
O17 O 0.2992(9) 0.2191(10) 0.8515(10) 0.0115(11) Uani 1 1 d . U . . .
N1 N 0.2441(15) 0.4277(13) 0.5597(13) 0.0139(11) Uani 1 1 d . U . . .
H1A H 0.351963 0.437937 0.515791 0.017 Uiso 1 1 calc R U . . .
H1B H 0.216771 0.342417 0.554452 0.017 Uiso 1 1 calc R U . . .
N2 N 0.1317(15) 0.6424(12) 0.6919(12) 0.0147(11) Uani 1 1 d . U . . .
H2A H 0.020696 0.657940 0.725865 0.018 Uiso 1 1 calc R U . . .
H2B H 0.185512 0.699892 0.720717 0.018 Uiso 1 1 calc R U . . .
N3 N 0.8205(15) 0.1727(13) 0.5901(11) 0.0146(11) Uani 1 1 d . U . . .
H3C H 0.745584 0.109259 0.600476 0.017 Uiso 1 1 calc R U . . .
H3D H 0.912702 0.151968 0.527854 0.017 Uiso 1 1 calc R U . . .
N4 N 0.6774(15) 0.3775(13) 0.7335(13) 0.0143(12) Uani 1 1 d . U . . .
H4C H 0.741905 0.439217 0.744846 0.017 Uiso 1 1 calc R U . . .
H4D H 0.568547 0.407425 0.762657 0.017 Uiso 1 1 calc R U . . .
C1 C 0.1299(10) 0.5533(8) 0.4929(8) 0.0154(9) Uani 1 1 d . U . . .
H1 H 0.012129 0.531847 0.534683 0.019 Uiso 1 1 calc R U . . .
C2 C 0.1615(10) 0.6837(8) 0.5373(7) 0.0151(9) Uani 1 1 d . U . . .
H2 H 0.281073 0.701828 0.500773 0.018 Uiso 1 1 calc R U . . .
C3 C 0.0531(13) 0.8198(11) 0.4791(12) 0.0165(10) Uani 1 1 d . U . . .
H3A H 0.082718 0.903034 0.503750 0.020 Uiso 1 1 calc R U . . .
H3B H -0.065339 0.807019 0.521802 0.020 Uiso 1 1 calc R U . . .
C4 C 0.0762(10) 0.8524(8) 0.3198(7) 0.0173(10) Uani 1 1 d . U . . .
H4A H -0.001257 0.937303 0.284622 0.021 Uiso 1 1 calc R U . . .
H4B H 0.191598 0.875728 0.276009 0.021 Uiso 1 1 calc R U . . .
C5 C 0.0419(10) 0.7210(8) 0.2814(8) 0.0174(10) Uani 1 1 d . U . . .
H5A H -0.075948 0.702790 0.320432 0.021 Uiso 1 1 calc R U . . .
H5B H 0.058339 0.742499 0.178455 0.021 Uiso 1 1 calc R U . . .
C6 C 0.1522(13) 0.5867(14) 0.3343(13) 0.0160(10) Uani 1 1 d . U . . .
H6A H 0.270091 0.601284 0.290843 0.019 Uiso 1 1 calc R U . . .
H6B H 0.123121 0.503904 0.308724 0.019 Uiso 1 1 calc R U . . .
C7 C 0.1825(14) 0.2926(12) 1.0623(13) 0.0130(11) Uani 1 1 d . U . . .
H7 H 0.067921 0.261720 1.081717 0.016 Uiso 1 1 calc R U . . .
C8 C 0.2930(12) 0.1885(12) 0.9851(13) 0.0122(11) Uani 1 1 d . U . . .
C9 C 0.1692(19) 0.4473(13) 0.9729(14) 0.0129(11) Uani 1 1 d . U . . .
H9 H 0.055899 0.497878 0.998061 0.015 Uiso 1 1 calc R U . . .
C10 C 0.8672(10) 0.1565(8) 0.7286(7) 0.0150(9) Uani 1 1 d . U . . .
H10 H 0.965170 0.212043 0.711546 0.018 Uiso 1 1 calc R U . . .
C11 C 0.7202(10) 0.2266(8) 0.8161(7) 0.0149(9) Uani 1 1 d . U . . .
H11 H 0.622475 0.170421 0.834392 0.018 Uiso 1 1 calc R U . . .
C12 C 0.7613(13) 0.2205(15) 0.9542(13) 0.0166(11) Uani 1 1 d . U . . .
H12A H 0.663338 0.261697 1.012186 0.020 Uiso 1 1 calc R U . . .
H12B H 0.854452 0.279496 0.938510 0.020 Uiso 1 1 calc R U . . .
C13 C 0.8114(10) 0.0606(8) 1.0326(8) 0.0183(10) Uani 1 1 d . U . . .
H13A H 0.844048 0.059137 1.120636 0.022 Uiso 1 1 calc R U . . .
H13B H 0.714021 0.004312 1.057034 0.022 Uiso 1 1 calc R U . . .
C14 C 0.9554(10) -0.0108(8) 0.9439(7) 0.0191(10) Uani 1 1 d . U . . .
H14A H 0.978422 -0.113904 0.993966 0.023 Uiso 1 1 calc R U . . .
H14B H 1.056820 0.037927 0.929285 0.023 Uiso 1 1 calc R U . . .
C15 C 0.9151(13) -0.0016(11) 0.8023(12) 0.0174(11) Uani 1 1 d . U . . .
H15A H 1.013446 -0.041777 0.743863 0.021 Uiso 1 1 calc R U . . .
H15B H 0.821814 -0.059800 0.815929 0.021 Uiso 1 1 calc R U . . .
C16 C 0.6228(12) 0.6246(13) 0.3051(13) 0.0122(11) Uani 1 1 d . U . . .
C17 C 0.7439(15) 0.5257(12) 0.2231(12) 0.0133(11) Uani 1 1 d . U . . .
H17 H 0.855464 0.562686 0.201996 0.016 Uiso 1 1 calc R U . . .
C18 C 0.6342(17) 0.2816(14) 0.3146(14) 0.0127(12) Uani 1 1 d . U . . .
C19 C 0.7651(19) 0.3690(13) 0.3116(13) 0.0126(11) Uani 1 1 d . U . . .
H19 H 0.878763 0.320654 0.283515 0.015 Uiso 1 1 calc R U . . .
C20 C 0.3009(17) 0.5320(14) 0.9775(15) 0.0133(12) Uani 1 1 d . U . . .
O1_1 O 0.4885(13) 0.8240(11) -0.0314(10) 0.017(2) Uani 1 1 d D . . . .
H1_1 H 0.442(12) 0.909(5) -0.026(9) 0.025 Uiso 1 1 d D U . . .
H2_1 H 0.505(11) 0.775(8) 0.051(4) 0.025 Uiso 1 1 d D U . . .
O1_2 O 0.4483(13) -0.0089(13) 0.3263(12) 0.023(3) Uani 1 1 d D . . . .
H1_2 H 0.509(11) -0.081(8) 0.298(10) 0.034 Uiso 1 1 d D U . . .
H2_2 H 0.384(10) 0.027(10) 0.264(8) 0.034 Uiso 1 1 d D U . . .
O1_3 O 0.4852(12) 0.0258(9) 0.6914(8) 0.040(2) Uani 1 1 d D . . . .
H2_3 H 0.377(5) 0.056(13) 0.697(14) 0.060 Uiso 1 1 d D U . . .
H1_3 H 0.484(14) -0.059(6) 0.755(9) 0.060 Uiso 1 1 d D U . . .
O1_4 O 0.5214(11) 0.7462(9) 0.6401(8) 0.036(2) Uani 1 1 d D . . . .
H1_4 H 0.525(15) 0.695(9) 0.581(8) 0.054 Uiso 1 1 d D U . . .
H2_4 H 0.493(16) 0.836(4) 0.595(10) 0.054 Uiso 1 1 d D U . . .
O1_5 O 0.1806(14) 0.1578(12) 0.4891(13) 0.029(3) Uani 1 1 d D . . . .
H1_5 H 0.266(9) 0.093(9) 0.502(10) 0.044 Uiso 1 1 d D U . . .
H2_5 H 0.175(12) 0.177(11) 0.401(4) 0.044 Uiso 1 1 d D U . . .
O1_6 O 0.7801(12) 0.6327(11) -0.2059(10) 0.019(2) Uani 1 1 d D . . . .
H1_6 H 0.712(8) 0.676(10) -0.263(7) 0.029 Uiso 1 1 d D U . . .
H2_6 H 0.720(9) 0.616(11) -0.122(4) 0.029 Uiso 1 1 d D U . . .

loop_
_atom_site_aniso_label
_atom_site_aniso_U_11
_atom_site_aniso_U_22
_atom_site_aniso_U_33
_atom_site_aniso_U_23
_atom_site_aniso_U_13
_atom_site_aniso_U_12
Pt1 0.0133(2) 0.0109(3) 0.0071(3) -0.0039(2) -0.0017(2) -0.0014(2)
Pt2 0.0120(2) 0.0115(3) 0.0072(3) -0.0037(2) -0.0014(2) -0.0015(2)
O2 0.013(3) 0.021(3) 0.010(2) -0.004(2) -0.002(2) -0.004(2)
O3 0.019(3) 0.015(2) 0.017(3) -0.003(2) -0.005(2) 0.002(2)
O4 0.014(2) 0.016(2) 0.0090(19) -0.0031(16) -0.0046(18) -0.0025(19)
O5 0.020(3) 0.020(3) 0.005(2) 0.0004(19) -0.004(2) -0.009(3)
O6 0.019(3) 0.016(2) 0.013(3) -0.001(2) -0.006(2) -0.002(2)
O8 0.023(3) 0.015(2) 0.014(3) -0.004(2) -0.006(3) -0.004(2)
O9 0.021(2) 0.014(3) 0.011(3) -0.004(2) -0.004(2) -0.004(2)
O11 0.019(3) 0.013(2) 0.021(4) -0.008(2) -0.006(3) 0.000(2)
O16 0.014(2) 0.016(3) 0.021(3) -0.005(3) -0.003(2) 0.000(2)
O17 0.010(2) 0.012(2) 0.0138(19) -0.0045(16) -0.0036(18) -0.0006(18)
N1 0.020(3) 0.014(2) 0.011(2) -0.0058(16) -0.0045(19) -0.0021(19)
N2 0.020(3) 0.013(2) 0.012(2) -0.0041(16) -0.0031(19) -0.002(2)
N3 0.019(2) 0.015(2) 0.0094(19) -0.0035(17) -0.0033(18) 0.000(2)
N4 0.018(3) 0.015(2) 0.009(2) -0.0041(17) -0.0035(19) 0.003(2)
C1 0.020(2) 0.0143(17) 0.0134(17) -0.0042(14) -0.0045(15) -0.0024(16)
C2 0.0200(19) 0.0137(17) 0.0128(18) -0.0043(14) -0.0040(15) -0.0027(16)
C3 0.021(2) 0.0144(19) 0.015(2) -0.0035(16) -0.0052(18) -0.0024(18)
C4 0.023(2) 0.0150(19) 0.0148(19) -0.0022(16) -0.0066(18) -0.0033(18)
C5 0.022(2) 0.016(2) 0.0150(19) -0.0026(16) -0.0063(18) -0.0031(18)
C6 0.021(2) 0.0152(19) 0.0138(18) -0.0040(16) -0.0055(17) -0.0028(18)
C7 0.013(2) 0.014(2) 0.013(2) -0.0050(17) -0.0033(17) -0.0010(17)
C8 0.011(2) 0.012(2) 0.0141(19) -0.0043(16) -0.0035(18) -0.0017(17)
C9 0.013(2) 0.013(2) 0.013(2) -0.0052(17) -0.0026(19) -0.0003(18)
C10 0.0184(19) 0.0156(18) 0.0099(17) -0.0033(15) -0.0033(15) 0.0015(16)
C11 0.0183(19) 0.0153(18) 0.0106(17) -0.0037(15) -0.0037(15) 0.0020(16)
C12 0.021(2) 0.017(2) 0.0107(18) -0.0034(16) -0.0042(17) 0.0024(19)
C13 0.022(2) 0.019(2) 0.0106(18) -0.0020(16) -0.0035(17) 0.0038(19)
C14 0.022(2) 0.020(2) 0.0108(19) -0.0013(17) -0.0030(17) 0.0044(19)
C15 0.021(2) 0.017(2) 0.0111(19) -0.0019(16) -0.0027(18) 0.0031(18)
C16 0.014(2) 0.015(2) 0.0092(19) -0.0027(16) -0.0049(17) -0.0046(17)
C17 0.017(2) 0.016(2) 0.0082(19) -0.0026(16) -0.0037(17) -0.0045(17)
C18 0.020(2) 0.014(2) 0.006(2) -0.0045(19) -0.0020(19) -0.0039(19)
C19 0.019(2) 0.015(2) 0.0058(19) -0.0046(16) -0.0031(18) -0.0038(18)
C20 0.014(2) 0.013(2) 0.014(2) -0.006(2) -0.001(2) -0.0005(18)
O1_1 0.034(6) 0.010(4) 0.010(5) -0.003(4) -0.012(4) -0.001(4)
O1_2 0.024(5) 0.019(5) 0.028(6) -0.010(4) 0.000(5) -0.007(4)
O1_3 0.072(6) 0.028(4) 0.021(4) -0.012(3) 0.010(4) -0.026(4)
O1_4 0.046(5) 0.037(4) 0.036(4) -0.022(4) -0.020(3) 0.007(4)
O1_5 0.033(5) 0.023(5) 0.028(5) -0.014(4) 0.018(4) -0.013(4)
O1_6 0.021(4) 0.020(4) 0.016(4) -0.003(3) -0.008(3) 0.003(3)

loop_
_atom_type_symbol
_atom_type_description
_atom_type_scat_dispersion_real
_atom_type_scat_dispersion_imag
_atom_type_scat_source
C C 0.0181 0.0091 'International Tables Vol C Tables 4.2.6.8 and 6.1.1.4'
H H 0.0000 0.0000 'International Tables Vol C Tables 4.2.6.8 and 6.1.1.4'
N N 0.0311 0.0180 'International Tables Vol C Tables 4.2.6.8 and 6.1.1.4'
O O 0.0492 0.0322 'International Tables Vol C Tables 4.2.6.8 and 6.1.1.4'
Pt Pt -4.5932 6.9264 'International Tables Vol C Tables 4.2.6.8 and 6.1.1.4'

loop_
_geom_angle_atom_site_label_1
_geom_angle_atom_site_label_2
_geom_angle_atom_site_label_3
_geom_angle
_geom_angle_site_symmetry_1
_geom_angle_site_symmetry_3
_geom_angle_publ_flag
N2 Pt1 O17 178.5(5) . . ?
N2 Pt1 C9 94.1(5) . . ?
O17 Pt1 C9 85.5(4) . . ?
N2 Pt1 N1 82.1(5) . . ?
O17 Pt1 N1 98.4(4) . . ?
C9 Pt1 N1 175.9(6) . . ?
N3 Pt2 O4 176.5(5) . . ?
N3 Pt2 C19 95.2(5) . . ?
O4 Pt2 C19 83.0(5) . . ?
N3 Pt2 N4 83.2(5) . . ?
O4 Pt2 N4 98.6(4) . . ?
C19 Pt2 N4 178.4(6) . . ?
C16 O4 Pt2 117.1(8) . . ?
C8 O17 Pt1 112.1(7) . . ?
C1 N1 Pt1 106.5(7) . . ?
C2 N2 Pt1 112.0(7) . . ?
C10 N3 Pt2 109.5(7) . . ?
C11 N4 Pt2 107.7(7) . . ?
N1 C1 C6 115.5(8) . . ?
N1 C1 C2 105.2(7) . . ?
C6 C1 C2 111.3(7) . . ?
N2 C2 C3 112.3(8) . . ?
N2 C2 C1 107.1(7) . . ?
C3 C2 C1 111.7(7) . . ?
C2 C3 C4 111.0(8) . . ?
C5 C4 C3 109.5(7) . . ?
C6 C5 C4 112.9(7) . . ?
C5 C6 C1 109.6(8) . . ?
O2 C7 C9 115.6(10) . . ?
O2 C7 C8 112.1(9) . . ?
C9 C7 C8 113.0(10) . . ?
O3 C8 O17 120.7(10) . . ?
O3 C8 C7 122.2(11) . . ?
O17 C8 C7 116.9(10) . . ?
C20 C9 C7 113.4(13) . . ?
C20 C9 Pt1 105.5(9) . . ?
C7 C9 Pt1 105.2(8) . . ?
N3 C10 C11 107.2(7) . . ?
N3 C10 C15 112.5(8) . . ?
C11 C10 C15 112.2(7) . . ?
N4 C11 C12 113.0(8) . . ?
N4 C11 C10 108.4(7) . . ?
C12 C11 C10 110.1(7) . . ?
C11 C12 C13 110.4(9) . . ?
C14 C13 C12 111.6(7) . . ?
C13 C14 C15 111.2(7) . . ?
C10 C15 C14 109.8(8) . . ?
O6 C16 O4 124.6(10) . . ?
O6 C16 C17 120.9(11) . . ?
O4 C16 C17 114.4(10) . . ?
O5 C17 C19 115.2(10) . . ?
O5 C17 C16 110.8(10) . . ?
C19 C17 C16 112.1(10) . . ?
O9 C18 O8 122.0(11) . . ?
O9 C18 C19 123.5(11) . . ?
O8 C18 C19 114.4(12) . . ?
C18 C19 C17 113.7(13) . . ?
C18 C19 Pt2 101.4(8) . . ?
C17 C19 Pt2 106.9(8) . . ?
O16 C20 O11 123.9(12) . . ?
O16 C20 C9 123.8(11) . . ?
O11 C20 C9 112.3(12) . . ?

loop_
_geom_bond_atom_site_label_1
_geom_bond_atom_site_label_2
_geom_bond_distance
_geom_bond_site_symmetry_2
_geom_bond_publ_flag
Pt1 N2 2.032(12) . ?
Pt1 O17 2.053(10) . ?
Pt1 C9 2.054(14) . ?
Pt1 N1 2.118(13) . ?
Pt2 N3 2.005(12) . ?
Pt2 O4 2.044(10) . ?
Pt2 C19 2.071(13) . ?
Pt2 N4 2.145(13) . ?
O2 C7 1.428(15) . ?
O3 C8 1.237(14) . ?
O4 C16 1.302(15) . ?
O5 C17 1.419(14) . ?
O6 C16 1.220(15) . ?
O8 C18 1.344(15) . ?
O9 C18 1.247(16) . ?
O11 C20 1.324(15) . ?
O16 C20 1.212(16) . ?
O17 C8 1.298(15) . ?
N1 C1 1.510(15) . ?
N2 C2 1.481(13) . ?
N3 C10 1.506(13) . ?
N4 C11 1.492(14) . ?
C1 C6 1.527(14) . ?
C1 C2 1.535(10) . ?
C2 C3 1.517(13) . ?
C3 C4 1.534(13) . ?
C4 C5 1.518(10) . ?
C5 C6 1.500(15) . ?
C7 C9 1.512(14) . ?
C7 C8 1.518(13) . ?
C9 C20 1.483(19) . ?
C10 C11 1.525(10) . ?
C10 C15 1.529(13) . ?
C11 C12 1.505(14) . ?
C12 C13 1.560(15) . ?
C13 C14 1.523(10) . ?
C14 C15 1.529(14) . ?
C16 C17 1.547(14) . ?
C17 C19 1.529(14) . ?
C18 C19 1.469(19) . ?
